data_7703147
loop_
_publ_author_name
'Zhang, Yingjie'
'Lu, Kimbal'
'Liu, Ming'
'Karatchevtseva, Inna'
'Tao, Zhu'
'Wei, Gang'

_publ_section_title
;
 Thorium(iv) and uranium(vi) compounds of cucurbit[10]uril: from a
 one-dimensional nanotube to a supramolecular framework.
;
_journal_issue 2
_journal_name_full 'Dalton transactions (Cambridge, England : 2003)'
_journal_page_first 404
_journal_page_last 410
_journal_paper_doi 10.1039/c9dt04299g
_journal_volume 49
_journal_year 2020
_chemical_formula_moiety '0.5(C60 H60 Cl4 N40 O41 Th4), 6(Cl)'
_chemical_formula_sum 'C30 H30 Cl8 N20 O20.5 Th2'
_chemical_formula_weight 1746.42
_space_group_crystal_system orthorhombic
_space_group_IT_number 71
_space_group_name_Hall '-I 2 2'
_space_group_name_H-M_alt 'I m m m'
_atom_sites_solution_hydrogens geom
_audit_creation_date 2019-08-12
_audit_creation_method
;
Olex2 1.2
(compiled 2017.08.10 svn.r3458 for OlexSys, GUI svn.r5381)
;
_audit_update_record
;
2019-10-22 deposited with the CCDC.	2019-12-03 downloaded from the CCDC.
;
_cell_angle_alpha 90
_cell_angle_beta 90
_cell_angle_gamma 90
_cell_formula_units_Z 4
_cell_length_a 10.812(2)
_cell_length_b 21.943(4)
_cell_length_c 30.221(6)
_cell_measurement_reflns_used 16000
_cell_measurement_temperature 100(2)
_cell_measurement_theta_max 24.996
_cell_measurement_theta_min 1.147
_cell_volume 7170(2)
_computing_cell_refinement 'XDS (Kabsch, 1993)'
_computing_data_collection 'BlueIce (McPhillips, et al., 2002)'
_computing_data_reduction 'XDS (Kabsch, 1993)'
_computing_molecular_graphics 'Olex2 (Dolomanov et al., 2009)'
_computing_publication_material 'Olex2 (Dolomanov et al., 2009)'
_computing_structure_refinement 'ShelXL (Sheldrick, 2015)'
_computing_structure_solution 'ShelXT (Sheldrick, 2015)'
_diffrn_ambient_temperature 100(2)
_diffrn_measured_fraction_theta_full 0.998
_diffrn_measured_fraction_theta_max 0.998
_diffrn_measurement_device_type 'Eiga Detector'
_diffrn_measurement_method '\p  scans'
_diffrn_radiation_type 'silicon double crystal monochromated synchrotron'
_diffrn_radiation_wavelength 0.7108
_diffrn_reflns_av_R_equivalents 0.0600
_diffrn_reflns_av_unetI/netI 0.0218
_diffrn_reflns_Laue_measured_fraction_full 0.998
_diffrn_reflns_Laue_measured_fraction_max 0.998
_diffrn_reflns_limit_h_max 12
_diffrn_reflns_limit_h_min -12
_diffrn_reflns_limit_k_max 26
_diffrn_reflns_limit_k_min -26
_diffrn_reflns_limit_l_max 35
_diffrn_reflns_limit_l_min -35
_diffrn_reflns_number 44391
_diffrn_reflns_point_group_measured_fraction_full 0.998
_diffrn_reflns_point_group_measured_fraction_max 0.998
_diffrn_reflns_theta_full 24.996
_diffrn_reflns_theta_max 24.996
_diffrn_reflns_theta_min 1.147
_diffrn_source 'Australian Synchrotron MX2'
_exptl_absorpt_coefficient_mu 4.510
_exptl_absorpt_correction_T_max 0.4359
_exptl_absorpt_correction_T_min 0.2867
_exptl_absorpt_correction_type multi-scan
_exptl_absorpt_process_details
;
SADABS-2012/1 (Bruker,2012) was used for absorption correction.
wR2(int) was 0.1359 before and 0.0873 after correction.
The Ratio of minimum to maximum transmission is 0.6577.
The \l/2 correction factor is 0.0015.
;
_exptl_crystal_colour white
_exptl_crystal_density_diffrn 1.618
_exptl_crystal_description block
_exptl_crystal_F_000 3320
_exptl_crystal_size_max 0.08
_exptl_crystal_size_mid 0.05
_exptl_crystal_size_min 0.05
_refine_diff_density_max 3.417
_refine_diff_density_min -1.060
_refine_diff_density_rms 0.205
_refine_ls_extinction_coef 0.00162(18)
_refine_ls_extinction_expression Fc^*^=kFc[1+0.001xFc^2^\l^3^/sin(2\q)]^-1/4^
_refine_ls_extinction_method 'SHELXL-2014/7 (Sheldrick 2014'
_refine_ls_goodness_of_fit_ref 1.049
_refine_ls_hydrogen_treatment constr
_refine_ls_matrix_type full
_refine_ls_number_parameters 221
_refine_ls_number_reflns 3491
_refine_ls_number_restraints 0
_refine_ls_restrained_S_all 1.049
_refine_ls_R_factor_all 0.0630
_refine_ls_R_factor_gt 0.0578
_refine_ls_shift/su_max 0.001
_refine_ls_shift/su_mean 0.000
_refine_ls_structure_factor_coef Fsqd
_refine_ls_weighting_details 'w=1/[\s^2^(Fo^2^)+(0.1238P)^2^+81.3311P] where P=(Fo^2^+2Fc^2^)/3'
_refine_ls_weighting_scheme calc
_refine_ls_wR_factor_gt 0.1766
_refine_ls_wR_factor_ref 0.1821
_reflns_Friedel_coverage 0.000
_reflns_number_gt 3097
_reflns_number_total 3491
_reflns_threshold_expression 'I > 2\s(I)'
_cod_data_source_file c9dt04299g2.cif
_cod_data_source_block i222_a
_cod_original_formula_sum 'C30 H30 Cl8 N20 O20.50 Th2'
_cod_database_code 7703147
_shelx_shelxl_version_number 2014/7
_shelx_space_group_comment
;
The symmetry employed for this shelxl refinement is uniquely defined
by the following loop, which should always be used as a source of
symmetry information in preference to the above space-group names.
They are only intended as comments.
;
_olex2_refinement_description
;
1. Fixed Uiso
 At 1.2 times of:
  All C(H) groups, All C(H,H) groups
2. Uiso/Uaniso restraints and constraints
Uanis(O4) = Uanis(O5) = Uanis(O6) = Uanis(O10) = Uanis(O9)
3. Others
 Fixed Sof: Th1(0.25) Th2(0.25) O4(0.25) O5(0.125) O6(0.25) O8(0.5) O9(0.25)
 O10(0.25) Cl5(0.075) Cl3(0.175)
4.a Ternary CH refined with riding coordinates:
 C3(H3), C4(H4), C7(H7), C8(H8), C11(H11)
4.b Secondary CH2 refined with riding coordinates:
 C1(H1A,H1B), C5(H5A,H5B), C9(H9A,H9B)
;
_olex2_submission_special_instructions 'No special instructions were received'

loop_
_space_group_symop_operation_xyz
'x, y, z'
'-x, -y, z'
'-x, y, -z'
'x, -y, -z'
'x+1/2, y+1/2, z+1/2'
'-x+1/2, -y+1/2, z+1/2'
'-x+1/2, y+1/2, -z+1/2'
'x+1/2, -y+1/2, -z+1/2'
'-x, -y, -z'
'x, y, -z'
'x, -y, z'
'-x, y, z'
'-x+1/2, -y+1/2, -z+1/2'
'x+1/2, y+1/2, -z+1/2'
'x+1/2, -y+1/2, z+1/2'
'-x+1/2, y+1/2, z+1/2'

loop_
_atom_site_label
_atom_site_type_symbol
_atom_site_fract_x
_atom_site_fract_y
_atom_site_fract_z
_atom_site_U_iso_or_equiv
_atom_site_adp_type
_atom_site_occupancy
_atom_site_site_symmetry_order
_atom_site_calc_flag
_atom_site_refinement_flags_posn
_atom_site_refinement_flags_adp
_atom_site_refinement_flags_occupancy
Th1 Th 0.5000 0.90809(3) 0.33741(2) 0.0232(3) Uani 0.5 2 d S T P
Th2 Th 0.5000 0.76344(3) 0.39770(2) 0.0244(3) Uani 0.5 2 d S T P
Cl1 Cl 0.5000 0.79103(11) 0.30776(8) 0.0312(5) Uani 1 2 d S T P
O1 O 0.2845(5) 0.9048(2) 0.3165(2) 0.0427(14) Uani 1 1 d . . .
O2 O 0.2857(4) 0.7371(2) 0.38277(17) 0.0347(11) Uani 1 1 d . . .
O3 O 0.2819(6) 0.6721(3) 0.5000 0.0331(15) Uani 1 2 d S T P
O4 O 0.5000 0.9149(8) 0.2531(5) 0.0467(19) Uani 0.5 2 d S T P
O5 O 0.5000 1.0000 0.3057(7) 0.0467(19) Uani 0.5 4 d S T P
O6 O 0.6356(14) 1.0000 0.3771(5) 0.0467(19) Uani 0.5 2 d S T P
O7 O 0.6289(6) 0.8559(3) 0.39412(18) 0.0517(15) Uani 1 1 d . . .
O8 O 0.6254(12) 0.7787(6) 0.4647(3) 0.052(3) Uani 0.5 1 d . . .
O9 O 0.5000 0.6700(8) 0.4435(5) 0.0467(19) Uani 0.5 2 d S T P
O10 O 0.5000 0.6631(8) 0.3540(5) 0.0467(19) Uani 0.5 2 d S T P
N1 N 0.1125(4) 0.9452(2) 0.28330(17) 0.0219(11) Uani 1 1 d . . .
N2 N 0.1128(4) 0.8467(2) 0.30047(17) 0.0226(11) Uani 1 1 d . . .
N3 N 0.1123(5) 0.7505(2) 0.33927(17) 0.0223(11) Uani 1 1 d . . .
N4 N 0.1125(5) 0.6776(2) 0.39006(16) 0.0224(11) Uani 1 1 d . . .
N5 N 0.1128(5) 0.6340(2) 0.46350(17) 0.0251(11) Uani 1 1 d . . .
C1 C 0.1711(8) 1.0000 0.2672(3) 0.0239(18) Uani 1 2 d S T P
H1A H 0.1688 1.0000 0.2351 0.029 Uiso 1 2 calc RS T P
H1B H 0.2572 1.0000 0.2762 0.029 Uiso 1 2 calc RS T P
C2 C 0.1792(6) 0.8988(3) 0.3015(2) 0.0252(13) Uani 1 1 d . . .
C3 C 0.0000 0.9224(4) 0.2627(3) 0.0183(16) Uani 1 2 d S T P
H3 H 0.0000 0.9285 0.2305 0.022 Uiso 1 2 calc RS T P
C4 C 0.0000 0.8537(4) 0.2753(3) 0.0179(16) Uani 1 2 d S T P
H4 H 0.0000 0.8276 0.2490 0.022 Uiso 1 2 calc RS T P
C5 C 0.1706(5) 0.7870(3) 0.3047(2) 0.0242(13) Uani 1 1 d . . .
H5A H 0.2576 0.7921 0.3115 0.029 Uiso 1 1 calc R . .
H5B H 0.1644 0.7656 0.2767 0.029 Uiso 1 1 calc R . .
C6 C 0.1804(6) 0.7230(3) 0.3718(2) 0.0238(13) Uani 1 1 d . . .
C7 C 0.0000 0.7159(4) 0.3301(3) 0.0193(17) Uani 1 2 d S T P
H7 H 0.0000 0.6987 0.3002 0.023 Uiso 1 2 calc RS T P
C8 C 0.0000 0.6664(4) 0.3659(3) 0.0190(17) Uani 1 2 d S T P
H8 H 0.0000 0.6255 0.3528 0.023 Uiso 1 2 calc RS T P
C9 C 0.1668(5) 0.6327(3) 0.41984(19) 0.0232(13) Uani 1 1 d . . .
H9A H 0.1557 0.5924 0.4073 0.028 Uiso 1 1 calc R . .
H9B H 0.2549 0.6402 0.4222 0.028 Uiso 1 1 calc R . .
C10 C 0.1803(8) 0.6493(4) 0.5000 0.0247(18) Uani 1 2 d S T P
C11 C 0.0000 0.6025(4) 0.4746(3) 0.0225(18) Uani 1 2 d S T P
H11 H 0.0000 0.5609 0.4628 0.027 Uiso 1 2 calc RS T P
Cl5 Cl 0.256(3) 0.5000 0.3531(6) 0.074(8) Uani 0.15 2 d S T P
Cl4 Cl 0.2420(7) 0.5000 0.5000 0.095(2) Uani 1 4 d S T P
Cl2 Cl 0.2497(3) 0.62617(12) 0.29847(8) 0.0685(7) Uani 1 1 d . . .
Cl3 Cl 0.0000 0.5000 0.3722(3) 0.082(2) Uani 0.7 4 d S T P

loop_
_atom_site_aniso_label
_atom_site_aniso_U_11
_atom_site_aniso_U_22
_atom_site_aniso_U_33
_atom_site_aniso_U_23
_atom_site_aniso_U_13
_atom_site_aniso_U_12
Th1 0.0119(4) 0.0210(4) 0.0367(4) 0.0022(2) 0.000 0.000
Th2 0.0143(4) 0.0296(4) 0.0292(4) 0.0046(3) 0.000 0.000
Cl1 0.0172(10) 0.0353(12) 0.0412(13) 0.0078(10) 0.000 0.000
O1 0.020(2) 0.029(3) 0.079(4) 0.017(2) -0.018(3) -0.006(2)
O2 0.020(2) 0.046(3) 0.039(3) 0.010(2) -0.009(2) -0.009(2)
O3 0.022(3) 0.044(4) 0.034(3) 0.000 0.000 -0.010(3)
O4 0.032(4) 0.074(6) 0.035(4) 0.004(4) 0.000 0.000
O5 0.032(4) 0.074(6) 0.035(4) 0.004(4) 0.000 0.000
O6 0.032(4) 0.074(6) 0.035(4) 0.004(4) 0.000 0.000
O7 0.055(4) 0.058(3) 0.042(3) 0.007(3) -0.004(3) -0.001(3)
O8 0.057(8) 0.072(8) 0.028(5) 0.005(5) -0.001(5) -0.019(6)
O9 0.032(4) 0.074(6) 0.035(4) 0.004(4) 0.000 0.000
O10 0.032(4) 0.074(6) 0.035(4) 0.004(4) 0.000 0.000
N1 0.012(3) 0.019(2) 0.035(3) 0.002(2) -0.002(2) -0.002(2)
N2 0.010(2) 0.018(2) 0.039(3) 0.006(2) -0.001(2) 0.0008(19)
N3 0.013(3) 0.024(2) 0.030(3) 0.007(2) -0.001(2) -0.001(2)
N4 0.016(3) 0.028(3) 0.023(2) 0.007(2) 0.001(2) -0.002(2)
N5 0.019(3) 0.034(3) 0.022(2) 0.003(2) -0.001(2) -0.004(2)
C1 0.011(4) 0.020(4) 0.041(5) 0.000 0.005(4) 0.000
C2 0.011(3) 0.025(3) 0.039(4) 0.004(3) -0.003(3) 0.001(2)
C3 0.008(4) 0.017(4) 0.030(4) 0.000(3) 0.000 0.000
C4 0.011(4) 0.020(4) 0.023(4) 0.001(3) 0.000 0.000
C5 0.013(3) 0.021(3) 0.039(3) 0.007(3) 0.007(3) 0.004(2)
C6 0.017(3) 0.029(3) 0.025(3) 0.001(2) -0.001(2) -0.002(3)
C7 0.016(4) 0.017(4) 0.026(4) 0.004(3) 0.000 0.000
C8 0.017(4) 0.015(4) 0.025(4) 0.004(3) 0.000 0.000
C9 0.017(3) 0.030(3) 0.022(3) 0.006(2) 0.003(2) 0.005(2)
C10 0.023(4) 0.026(4) 0.025(4) 0.000 0.000 0.003(4)
C11 0.022(4) 0.027(4) 0.019(5) 0.000(3) 0.000 0.000
Cl5 0.11(2) 0.082(15) 0.027(9) 0.000 0.012(11) 0.000
Cl4 0.090(5) 0.050(3) 0.145(6) 0.000 0.000 0.000
Cl2 0.0725(16) 0.0694(15) 0.0637(14) -0.0240(12) 0.0167(12) 0.0090(13)
Cl3 0.097(6) 0.046(4) 0.103(6) 0.000 0.000 0.000

loop_
_atom_type_symbol
_atom_type_description
_atom_type_scat_dispersion_real
_atom_type_scat_dispersion_imag
_atom_type_scat_source
C C 0.0033 0.0016 'International Tables Vol C Tables 4.2.6.8 and 6.1.1.4'
H H 0.0000 0.0000 'International Tables Vol C Tables 4.2.6.8 and 6.1.1.4'
Cl Cl 0.1484 0.1585 'International Tables Vol C Tables 4.2.6.8 and 6.1.1.4'
N N 0.0061 0.0033 'International Tables Vol C Tables 4.2.6.8 and 6.1.1.4'
O O 0.0106 0.0060 'International Tables Vol C Tables 4.2.6.8 and 6.1.1.4'
Th Th -7.2400 8.8979 'International Tables Vol C Tables 4.2.6.8 and 6.1.1.4'

loop_
_geom_angle_atom_site_label_1
_geom_angle_atom_site_label_2
_geom_angle_atom_site_label_3
_geom_angle
_geom_angle_site_symmetry_1
_geom_angle_site_symmetry_3
Th2 Th1 Th1 150.140(17) . 2_675
Cl1 Th1 Th1 160.77(5) . 2_675
Cl1 Th1 Th2 49.09(5) . .
Cl1 Th1 O6 146.2(3) . 2_675
Cl1 Th1 O6 146.2(3) . .
O1 Th1 Th1 91.72(11) . 2_675
O1 Th1 Th1 91.72(11) 12_655 2_675
O1 Th1 Th2 95.98(11) 12_655 .
O1 Th1 Th2 95.98(11) . .
O1 Th1 Cl1 83.43(12) . .
O1 Th1 Cl1 83.43(12) 12_655 .
O1 Th1 O1 149.5(3) . 12_655
O1 Th1 O4 74.97(15) . .
O1 Th1 O4 74.98(15) 12_655 .
O1 Th1 O6 130.3(3) 12_655 2_675
O1 Th1 O6 67.9(3) 12_655 .
O1 Th1 O6 67.9(3) . 2_675
O1 Th1 O6 130.3(3) . .
O1 Th1 O7 134.97(19) . .
O1 Th1 O7 68.0(2) . 12_655
O1 Th1 O7 134.97(19) 12_655 12_655
O1 Th1 O7 68.0(2) 12_655 .
O4 Th1 Th1 86.7(4) . 2_675
O4 Th1 Th2 123.2(4) . .
O4 Th1 Cl1 74.1(4) . .
O4 Th1 O6 113.0(4) . 2_675
O4 Th1 O6 113.0(4) . .
O5 Th1 Th1 25.4(5) . 2_675
O5 Th1 Th2 175.5(5) . .
O5 Th1 Cl1 135.4(5) . .
O5 Th1 O1 85.12(17) . .
O5 Th1 O1 85.12(17) . 12_655
O5 Th1 O4 61.3(6) . .
O5 Th1 O6 61.8(5) . 2_675
O5 Th1 O6 61.8(5) . .
O5 Th1 O7 135.3(3) . .
O5 Th1 O7 135.3(3) . 12_655
O6 Th1 Th1 43.2(2) . 2_675
O6 Th1 Th1 43.2(2) 2_675 2_675
O6 Th1 Th2 114.6(2) 2_675 .
O6 Th1 Th2 114.6(2) . .
O6 Th1 O6 64.0(6) 2_675 .
O7 Th1 Th1 117.39(14) . 2_675
O7 Th1 Th1 117.39(14) 12_655 2_675
O7 Th1 Th2 42.10(15) . .
O7 Th1 Th2 42.10(15) 12_655 .
O7 Th1 Cl1 78.03(15) . .
O7 Th1 Cl1 78.03(15) 12_655 .
O7 Th1 O4 135.6(3) 12_655 .
O7 Th1 O4 135.6(3) . .
O7 Th1 O6 74.9(3) . .
O7 Th1 O6 109.5(3) . 2_675
O7 Th1 O6 74.9(3) 12_655 2_675
O7 Th1 O6 109.5(3) 12_655 .
O7 Th1 O7 68.1(3) 12_655 .
Cl1 Th2 Th1 47.59(5) . .
O2 Th2 Th1 96.53(11) . .
O2 Th2 Th1 96.53(11) 12_655 .
O2 Th2 Cl1 82.55(12) . .
O2 Th2 Cl1 82.55(12) 12_655 .
O2 Th2 O2 144.9(3) 12_655 .
O2 Th2 O7 136.61(19) 12_655 12_655
O2 Th2 O7 136.61(19) . .
O2 Th2 O7 69.4(2) 12_655 .
O2 Th2 O7 69.42(19) . 12_655
O2 Th2 O8 70.1(3) . 12_655
O2 Th2 O8 135.3(3) 12_655 12_655
O2 Th2 O8 135.3(3) . .
O2 Th2 O8 70.1(3) 12_655 .
O2 Th2 O9 84.66(16) . .
O2 Th2 O9 84.66(16) 12_655 .
O2 Th2 O10 72.58(13) 12_655 .
O2 Th2 O10 72.58(13) . .
O7 Th2 Th1 42.59(14) 12_655 .
O7 Th2 Th1 42.59(14) . .
O7 Th2 Cl1 77.18(13) 12_655 .
O7 Th2 Cl1 77.18(13) . .
O7 Th2 O7 68.9(3) 12_655 .
O7 Th2 O9 135.0(3) . .
O7 Th2 O9 135.0(3) 12_655 .
O7 Th2 O10 133.1(3) 12_655 .
O7 Th2 O10 133.1(3) . .
O8 Th2 Th1 107.0(3) 12_655 .
O8 Th2 Th1 107.0(3) . .
O8 Th2 Cl1 140.7(3) 12_655 .
O8 Th2 Cl1 140.7(3) . .
O8 Th2 O7 67.2(3) . .
O8 Th2 O7 103.7(4) . 12_655
O8 Th2 O7 103.7(4) 12_655 .
O8 Th2 O7 67.2(3) 12_655 12_655
O8 Th2 O8 66.9(6) . 12_655
O8 Th2 O9 69.6(4) . .
O8 Th2 O9 69.6(4) 12_655 .
O8 Th2 O10 122.7(4) 12_655 .
O8 Th2 O10 122.7(4) . .
O9 Th2 Th1 175.8(4) . .
O9 Th2 Cl1 136.6(4) . .
O9 Th2 O10 65.0(5) . .
O10 Th2 Th1 119.2(3) . .
O10 Th2 Cl1 71.6(3) . .
Th1 Cl1 Th2 83.33(7) . .
C2 O1 Th1 172.1(6) . .
C6 O2 Th2 174.9(5) . .
Th1 O5 Th1 129.2(10) . 2_675
Th1 O6 Th1 93.6(5) . 2_675
Th2 O7 Th1 95.3(2) . .
C1 N1 C3 120.6(6) . .
C2 N1 C1 121.8(6) . .
C2 N1 C3 110.9(5) . .
C2 N2 C4 111.8(5) . .
C2 N2 C5 122.1(5) . .
C4 N2 C5 120.1(5) . .
C6 N3 C5 121.6(5) . .
C6 N3 C7 110.8(5) . .
C7 N3 C5 120.5(6) . .
C6 N4 C8 112.2(5) . .
C6 N4 C9 122.0(5) . .
C8 N4 C9 122.4(5) . .
C10 N5 C9 121.8(5) . .
C10 N5 C11 112.5(6) . .
C11 N5 C9 123.0(6) . .
N1 C1 N1 112.8(7) . 11_575
N1 C1 H1A 109.0 . .
N1 C1 H1A 109.0 11_575 .
N1 C1 H1B 109.0 11_575 .
N1 C1 H1B 109.0 . .
H1A C1 H1B 107.8 . .
O1 C2 N1 123.8(6) . .
O1 C2 N2 126.1(6) . .
N2 C2 N1 110.0(5) . .
N1 C3 N1 113.3(7) 12 .
N1 C3 H3 112.2 12 .
N1 C3 H3 112.2 . .
N1 C3 C4 103.2(5) 12 .
N1 C3 C4 103.2(5) . .
C4 C3 H3 112.2 . .
N2 C4 N2 115.2(7) 12 .
N2 C4 C3 103.4(4) 12 .
N2 C4 C3 103.4(4) . .
N2 C4 H4 111.4 12 .
N2 C4 H4 111.4 . .
C3 C4 H4 111.4 . .
N2 C5 N3 111.8(5) . .
N2 C5 H5A 109.3 . .
N2 C5 H5B 109.3 . .
N3 C5 H5A 109.3 . .
N3 C5 H5B 109.3 . .
H5A C5 H5B 107.9 . .
O2 C6 N3 125.6(6) . .
O2 C6 N4 125.4(6) . .
N4 C6 N3 109.0(5) . .
N3 C7 N3 112.7(7) 12 .
N3 C7 H7 112.1 . .
N3 C7 H7 112.1 12 .
N3 C7 C8 103.5(5) 12 .
N3 C7 C8 103.5(5) . .
C8 C7 H7 112.1 . .
N4 C8 N4 115.3(7) . 12
N4 C8 C7 103.7(4) 12 .
N4 C8 C7 103.7(4) . .
N4 C8 H8 111.2 . .
N4 C8 H8 111.2 12 .
C7 C8 H8 111.2 . .
N4 C9 H9A 109.0 . .
N4 C9 H9B 109.0 . .
N5 C9 N4 112.8(5) . .
N5 C9 H9A 109.0 . .
N5 C9 H9B 109.0 . .
H9A C9 H9B 107.8 . .
O3 C10 N5 126.1(4) . .
O3 C10 N5 126.1(4) . 10_556
N5 C10 N5 107.9(8) 10_556 .
N5 C11 N5 115.6(7) . 12
N5 C11 C11 103.4(4) . 10_556
N5 C11 C11 103.4(4) 12 10_556
N5 C11 H11 111.3 12 .
N5 C11 H11 111.3 . .
C11 C11 H11 111.3 10_556 .

loop_
_geom_bond_atom_site_label_1
_geom_bond_atom_site_label_2
_geom_bond_distance
_geom_bond_site_symmetry_2
Th1 Th1 4.0333(15) 2_675
Th1 Th2 3.6599(11) .
Th1 Cl1 2.720(3) .
Th1 O1 2.415(5) 12_655
Th1 O1 2.415(5) .
Th1 O4 2.553(15) .
Th1 O5 2.232(9) .
Th1 O6 2.767(11) 2_675
Th1 O6 2.767(11) .
Th1 O7 2.488(6) .
Th1 O7 2.488(6) 12_655
Th2 Cl1 2.785(3) .
Th2 O2 2.430(5) 12_655
Th2 O2 2.430(5) .
Th2 O7 2.464(6) 12_655
Th2 O7 2.464(6) .
Th2 O8 2.459(11) .
Th2 O8 2.459(11) 12_655
Th2 O9 2.475(17) .
Th2 O10 2.568(17) .
O1 C2 1.233(8) .
O2 C6 1.225(8) .
O3 C10 1.208(11) .
O5 Th1 2.232(9) 2_675
O6 Th1 2.767(10) 2_675
N1 C1 1.443(7) .
N1 C2 1.364(8) .
N1 C3 1.456(6) .
N2 C2 1.349(8) .
N2 C4 1.445(6) .
N2 C5 1.458(7) .
N3 C5 1.459(8) .
N3 C6 1.368(8) .
N3 C7 1.459(7) .
N4 C6 1.354(8) .
N4 C8 1.440(6) .
N4 C9 1.459(7) .
N5 C9 1.443(7) .
N5 C10 1.365(7) .
N5 C11 1.441(7) .
C1 N1 1.443(7) 11_575
C1 H1A 0.9700 .
C1 H1B 0.9700 .
C3 N1 1.456(7) 12
C3 H3 0.9800 .
C3 C4 1.556(11) .
C4 N2 1.445(6) 12
C4 H4 0.9800 .
C5 H5A 0.9700 .
C5 H5B 0.9700 .
C7 N3 1.459(7) 12
C7 H7 0.9800 .
C7 C8 1.535(11) .
C8 N4 1.440(6) 12
C8 H8 0.9800 .
C9 H9A 0.9700 .
C9 H9B 0.9700 .
C10 N5 1.364(7) 10_556
C11 N5 1.441(7) 12
C11 C11 1.536(16) 10_556
C11 H11 0.9800 .

loop_
_smtbx_masks_void_nr
_smtbx_masks_void_average_x
_smtbx_masks_void_average_y
_smtbx_masks_void_average_z
_smtbx_masks_void_volume
_smtbx_masks_void_count_electrons
1 0.000 0.000 0.000 120.4 53.8
2 -0.956 0.000 0.500 690.8 204.3
3 -0.549 0.500 0.000 690.8 204.3
4 0.500 0.500 0.500 120.4 53.8
